data_4514619
loop_
_publ_author_name
'Nugent, Jeremy'
'Arroniz, Carlos'
'Shire, Bethany R.'
'Sterling, Alistair J.'
'Pickford, Helena D.'
'Wong, Marie L. J.'
'Mansfield, Steven J.'
'Caputo, Dimitri F. J.'
'Owen, Benjamin'
'Mousseau, James J.'
'Duarte, Fernanda'
'Anderson, Edward A.'

_publ_section_title
;
 A General Route to Bicyclo[1.1.1]pentanes through Photoredox Catalysis
;
_journal_issue 10
_journal_name_full 'ACS Catalysis'
_journal_page_first 9568
_journal_paper_doi 10.1021/acscatal.9b03190
_journal_volume 9
_journal_year 2019
_chemical_absolute_configuration ad
_chemical_compound_source synthetic
_chemical_formula_moiety 'C24 H35 I1 O1'
_chemical_formula_sum 'C24 H35 I O'
_chemical_formula_weight 466.45
_space_group_IT_number 19
_space_group_name_Hall 'P 2ac 2ab'
_space_group_name_H-M_alt 'P 21 21 21'
_symmetry_cell_setting orthorhombic
_symmetry_space_group_name_Hall 'P 2ac 2ab'
_symmetry_space_group_name_H-M 'P 21 21 21'
_atom_sites_solution_hydrogens difmap
_atom_sites_solution_primary other
_audit_creation_date 2018-09-13
_audit_creation_method CRYSTALS_ver_14.61_build_6236
_cell_angle_alpha 90
_cell_angle_beta 90
_cell_angle_gamma 90
_cell_formula_units_Z 4
_cell_length_a 6.30332(4)
_cell_length_b 11.85008(9)
_cell_length_c 28.71209(18)
_cell_measurement_reflns_used 27068
_cell_measurement_temperature 100
_cell_measurement_theta_max 36
_cell_measurement_theta_min 2
_cell_volume 2144.65(3)
_computing_cell_refinement 'CrysAlisPro, (Agilent, 2011)'
_computing_data_collection 'Diamond GDA'
_computing_data_reduction 'CrysAlisPro, (Agilent, 2011)'
_computing_molecular_graphics 'CAMERON (Watkin et al., 1996)'
_computing_publication_material 'CRYSTALS (Betteridge et al., 2003)'
_computing_structure_refinement 'CRYSTALS (Betteridge et al., 2003)'
_computing_structure_solution 'Superflip (Palatinus & Chapuis, 2007)'
_diffrn_ambient_temperature 100
_diffrn_detector 'Pilatus 2M'
_diffrn_measured_fraction_theta_full 0.996
_diffrn_measured_fraction_theta_max 0.955
_diffrn_measurement_device 'Pilatus 2M detector on Crystal Logic diffractometer'
_diffrn_measurement_device_type 'Photon counting area detector'
_diffrn_measurement_method \w
_diffrn_radiation_monochromator Synchrotron
_diffrn_radiation_type Synchrotron
_diffrn_radiation_wavelength 0.68890
_diffrn_reflns_av_R_equivalents 0.0577
_diffrn_reflns_av_sigmaI/netI 0.0848
_diffrn_reflns_limit_h_max 10
_diffrn_reflns_limit_h_min -10
_diffrn_reflns_limit_k_max 19
_diffrn_reflns_limit_k_min -19
_diffrn_reflns_limit_l_max 48
_diffrn_reflns_limit_l_min -46
_diffrn_reflns_number 46658
_diffrn_reflns_theta_full 32.119
_diffrn_reflns_theta_max 36.089
_diffrn_reflns_theta_min 1.802
_diffrn_source Synchrotron
_diffrn_standards_number 0
_exptl_absorpt_coefficient_mu 1.503
_exptl_absorpt_correction_T_max 0.97
_exptl_absorpt_correction_T_min 0.74
_exptl_absorpt_correction_type multi-scan
_exptl_absorpt_process_details 'CrysAlisPro, (Agilent, 2011)'
_exptl_crystal_colour clear_pale_colourless
_exptl_crystal_density_diffrn 1.445
_exptl_crystal_density_meas ?
_exptl_crystal_density_method 'not measured'
_exptl_crystal_description needle
_exptl_crystal_F_000 960
_exptl_crystal_size_max 0.04
_exptl_crystal_size_mid 0.02
_exptl_crystal_size_min 0.02
_refine_diff_density_max 2.06
_refine_diff_density_min -1.18
_refine_ls_abs_structure_details
; 
 Parsons, Flack & Wagner (2013), 
 4318 Friedel Pairs 
;
_refine_ls_abs_structure_Flack -0.036(8)
_refine_ls_extinction_method None
_refine_ls_goodness_of_fit_ref 0.9998
_refine_ls_hydrogen_treatment constr
_refine_ls_matrix_type full
_refine_ls_number_parameters 236
_refine_ls_number_reflns 10425
_refine_ls_number_restraints 0
_refine_ls_R_factor_all 0.0402
_refine_ls_R_factor_gt 0.0367
_refine_ls_shift/su_max 0.0007857
_refine_ls_shift/su_mean 0.0000423
_refine_ls_structure_factor_coef Fsqd
_refine_ls_weighting_details
;
 Method= Modified Sheldrick 
 w=1/[\s^2^(F^2^) + ( 0.05P)^2^ + 0.44P] 
 ,where P=(max(Fo^2^,0) + 2Fc^2^)/3 
;
_refine_ls_weighting_scheme calc
_refine_ls_wR_factor_all 0.0967
_refine_ls_wR_factor_gt 0.0948
_refine_ls_wR_factor_ref 0.0967
_reflns_limit_h_max 10
_reflns_limit_h_min -10
_reflns_limit_k_max 19
_reflns_limit_k_min 0
_reflns_limit_l_max 48
_reflns_limit_l_min 0
_reflns_number_gt 9448
_reflns_number_total 10443
_reflns_threshold_expression I>2.0\s(I)
_oxford_diffrn_Wilson_B_factor 2.01
_oxford_diffrn_Wilson_scale 0.14
_oxford_refine_ls_r_factor_ref 0.0402
_oxford_refine_ls_scale 2.813(16)
_oxford_reflns_number_all 10425
_oxford_structure_analysis_title 105eaa18
_cod_data_source_file cs9b03190_si_002.cif
_cod_data_source_block 87
_cod_depositor_comments
;
The following automatic conversions were performed:

'_exptl_crystal_density_meas' value 'not measured' was changed to '?'
- the value is perceived as not measured.

Automatic conversion script
Id: cif_fix_values 4973 2017-02-22 13:04:09Z antanas 
;
_cod_original_cell_volume 2144.64(3)
_cod_original_formula_sum 'C24 H35 I1 O1'
_cod_database_code 4514619
_oxford_refine_reflns_threshold_expression_ref I>-3.0\s(I)
_oxford_hooft_y -0.041(7)
_oxford_bijvoet_difference -0.036(8)
_oxford_refined_flack_x -0.028(14)

loop_
_symmetry_equiv_pos_as_xyz
x,y,z
-x+1/2,-y,z+1/2
x+1/2,-y+1/2,-z
-x,y+1/2,-z+1/2

loop_
_atom_site_label
_atom_site_type_symbol
_atom_site_fract_x
_atom_site_fract_y
_atom_site_fract_z
_atom_site_U_iso_or_equiv
_atom_site_occupancy
_atom_site_adp_type
_atom_site_refinement_flags_posn
I1 I 0.39448(2) 0.392520(12) 0.111336(5) 0.0278 1.0000 Uani .
C2 C 0.5840(3) 0.32284(18) 0.16559(7) 0.0238 1.0000 Uani .
C3 C 0.5542(4) 0.20251(19) 0.18521(8) 0.0256 1.0000 Uani .
C4 C 0.7467(3) 0.25521(18) 0.21148(7) 0.0221 1.0000 Uani .
C5 C 0.8246(4) 0.30270(19) 0.16368(8) 0.0255 1.0000 Uani .
C6 C 0.6123(4) 0.36606(17) 0.21605(7) 0.0243 1.0000 Uani .
C7 C 0.8842(3) 0.19299(16) 0.24688(7) 0.0219 1.0000 Uani .
C8 C 0.7542(4) 0.12728(17) 0.28262(7) 0.0238 1.0000 Uani .
C9 C 0.6614(3) 0.20232(16) 0.32148(7) 0.0207 1.0000 Uani .
C10 C 0.8324(3) 0.27135(15) 0.34726(6) 0.0178 1.0000 Uani .
C11 C 0.9823(3) 0.19147(17) 0.37348(7) 0.0220 1.0000 Uani .
C12 C 0.9508(3) 0.34208(16) 0.30989(6) 0.0181 1.0000 Uani .
C13 C 1.0457(3) 0.27061(18) 0.27061(7) 0.0220 1.0000 Uani .
C14 C 1.1170(3) 0.42006(16) 0.33164(7) 0.0206 1.0000 Uani .
C15 C 1.0139(3) 0.50067(15) 0.36634(7) 0.0201 1.0000 Uani .
C16 C 0.8857(3) 0.43888(14) 0.40368(6) 0.0166 1.0000 Uani .
C17 C 0.7255(3) 0.35596(15) 0.38145(6) 0.0160 1.0000 Uani .
C18 C 0.5834(3) 0.29927(16) 0.41834(7) 0.0215 1.0000 Uani .
C19 C 0.4747(3) 0.38471(18) 0.45095(7) 0.0231 1.0000 Uani .
C20 C 0.6387(3) 0.46181(16) 0.47289(6) 0.0197 1.0000 Uani .
C21 C 0.7655(3) 0.52146(15) 0.43460(6) 0.0173 1.0000 Uani .
C22 C 0.8825(3) 0.61692(16) 0.46024(7) 0.0233 1.0000 Uani .
C23 C 0.7132(4) 0.65916(18) 0.49481(8) 0.0257 1.0000 Uani .
C24 C 0.5557(4) 0.56219(18) 0.50026(7) 0.0237 1.0000 Uani .
O25 O 0.3908(3) 0.56481(16) 0.52188(6) 0.0340 1.0000 Uani .
C26 C 0.7806(4) 0.39812(19) 0.50807(7) 0.0264 1.0000 Uani .
H31 H 0.4283 0.1864 0.2020 0.0312 1.0000 Uiso R
H32 H 0.5816 0.1398 0.1640 0.0314 1.0000 Uiso R
H51 H 0.9212 0.3667 0.1647 0.0308 1.0000 Uiso R
H52 H 0.8745 0.2451 0.1434 0.0313 1.0000 Uiso R
H61 H 0.6851 0.4387 0.2217 0.0290 1.0000 Uiso R
H62 H 0.4931 0.3647 0.2363 0.0293 1.0000 Uiso R
H71 H 0.9592 0.1375 0.2290 0.0266 1.0000 Uiso R
H81 H 0.8418 0.0679 0.2958 0.0294 1.0000 Uiso R
H82 H 0.6311 0.0926 0.2671 0.0288 1.0000 Uiso R
H91 H 0.5906 0.1525 0.3439 0.0237 1.0000 Uiso R
H92 H 0.5625 0.2563 0.3092 0.0245 1.0000 Uiso R
H111 H 1.0782 0.2332 0.3928 0.0324 1.0000 Uiso R
H112 H 0.8966 0.1438 0.3934 0.0332 1.0000 Uiso R
H113 H 1.0604 0.1439 0.3512 0.0335 1.0000 Uiso R
H121 H 0.8412 0.3909 0.2960 0.0212 1.0000 Uiso R
H131 H 1.1592 0.2216 0.2848 0.0243 1.0000 Uiso R
H132 H 1.1137 0.3177 0.2474 0.0247 1.0000 Uiso R
H141 H 1.2193 0.3761 0.3472 0.0247 1.0000 Uiso R
H142 H 1.1890 0.4615 0.3078 0.0249 1.0000 Uiso R
H151 H 1.1240 0.5446 0.3815 0.0232 1.0000 Uiso R
H152 H 0.9222 0.5530 0.3498 0.0224 1.0000 Uiso R
H161 H 0.9867 0.3999 0.4235 0.0198 1.0000 Uiso R
H171 H 0.6283 0.4021 0.3625 0.0187 1.0000 Uiso R
H181 H 0.6707 0.2477 0.4370 0.0258 1.0000 Uiso R
H182 H 0.4718 0.2548 0.4037 0.0258 1.0000 Uiso R
H191 H 0.3907 0.3490 0.4742 0.0283 1.0000 Uiso R
H192 H 0.3848 0.4300 0.4335 0.0287 1.0000 Uiso R
H211 H 0.6581 0.5584 0.4162 0.0214 1.0000 Uiso R
H221 H 1.0095 0.5902 0.4764 0.0288 1.0000 Uiso R
H222 H 0.9204 0.6771 0.4396 0.0291 1.0000 Uiso R
H231 H 0.7736 0.6800 0.5239 0.0308 1.0000 Uiso R
H232 H 0.6419 0.7250 0.4815 0.0320 1.0000 Uiso R
H261 H 0.8736 0.4472 0.5245 0.0394 1.0000 Uiso R
H262 H 0.6941 0.3635 0.5301 0.0396 1.0000 Uiso R
H263 H 0.8651 0.3411 0.4954 0.0398 1.0000 Uiso R

loop_
_atom_site_aniso_label
_atom_site_aniso_U_11
_atom_site_aniso_U_22
_atom_site_aniso_U_33
_atom_site_aniso_U_23
_atom_site_aniso_U_13
_atom_site_aniso_U_12
I1 0.02964(7) 0.03153(6) 0.02218(6) 0.00029(5) -0.00290(5) 0.00718(5)
C2 0.0241(9) 0.0266(8) 0.0207(7) -0.0010(6) -0.0003(7) 0.0035(7)
C3 0.0252(9) 0.0283(9) 0.0231(8) -0.0018(7) -0.0035(7) 0.0001(7)
C4 0.0212(8) 0.0252(8) 0.0199(8) -0.0027(6) 0.0003(6) 0.0020(6)
C5 0.0238(8) 0.0309(9) 0.0219(8) -0.0008(7) 0.0045(7) 0.0036(7)
C6 0.0246(8) 0.0269(8) 0.0214(7) -0.0023(6) -0.0007(7) 0.0064(7)
C7 0.0211(7) 0.0225(7) 0.0219(7) -0.0039(6) -0.0020(7) 0.0035(7)
C8 0.0259(9) 0.0220(8) 0.0233(8) -0.0048(6) -0.0030(7) -0.0008(6)
C9 0.0186(7) 0.0215(7) 0.0220(7) -0.0004(6) -0.0018(6) -0.0029(6)
C10 0.0160(6) 0.0191(7) 0.0184(7) -0.0014(5) -0.0000(6) -0.0020(5)
C11 0.0217(8) 0.0209(8) 0.0235(8) 0.0010(6) -0.0046(7) 0.0011(6)
C12 0.0154(6) 0.0212(7) 0.0177(7) -0.0010(5) 0.0011(5) -0.0014(5)
C13 0.0177(7) 0.0266(8) 0.0217(8) -0.0039(6) 0.0016(6) 0.0012(6)
C14 0.0166(7) 0.0238(7) 0.0212(7) -0.0010(6) 0.0038(7) -0.0037(6)
C15 0.0176(7) 0.0202(7) 0.0226(8) -0.0007(6) 0.0041(6) -0.0052(6)
C16 0.0152(6) 0.0175(6) 0.0171(6) 0.0009(5) -0.0000(6) -0.0013(6)
C17 0.0128(6) 0.0191(6) 0.0163(7) 0.0013(5) 0.0005(5) -0.0031(5)
C18 0.0206(8) 0.0232(7) 0.0209(7) -0.0002(6) 0.0065(6) -0.0067(6)
C19 0.0200(7) 0.0258(8) 0.0236(8) 0.0011(7) 0.0070(6) -0.0040(7)
C20 0.0217(8) 0.0207(7) 0.0168(7) 0.0017(5) 0.0016(6) 0.0001(6)
C21 0.0169(7) 0.0176(7) 0.0173(7) 0.0014(5) 0.0000(5) -0.0015(5)
C22 0.0245(8) 0.0203(7) 0.0251(7) -0.0034(6) -0.0000(7) -0.0021(7)
C23 0.0288(10) 0.0221(8) 0.0263(9) -0.0050(7) 0.0032(8) 0.0014(7)
C24 0.0255(9) 0.0253(8) 0.0202(7) 0.0004(6) 0.0031(6) 0.0044(7)
O25 0.0328(8) 0.0360(8) 0.0333(8) -0.0040(6) 0.0138(8) 0.0020(7)
C26 0.0342(10) 0.0260(8) 0.0189(7) 0.0048(7) 0.0006(7) 0.0053(8)

loop_
_atom_type_symbol
_atom_type_scat_dispersion_real
_atom_type_scat_dispersion_imag
_atom_type_scat_Cromer_Mann_a1
_atom_type_scat_Cromer_Mann_b1
_atom_type_scat_Cromer_Mann_a2
_atom_type_scat_Cromer_Mann_b2
_atom_type_scat_Cromer_Mann_a3
_atom_type_scat_Cromer_Mann_b3
_atom_type_scat_Cromer_Mann_a4
_atom_type_scat_Cromer_Mann_b4
_atom_type_scat_Cromer_Mann_c
_atom_type_scat_source
C 0.0020 0.0020 2.3100 20.8439 1.0200 10.2075 1.5886 0.5687 0.8650 51.6512 0.2156 'International Tables Vol C 4.2.6.8 and 6.1.1.4'
H 0.0000 0.0000 0.4930 10.5109 0.3229 26.1257 0.1402 3.1424 0.0408 57.7998 0.0030 'International Tables Vol C 4.2.6.8 and 6.1.1.4'
O 0.0070 0.0060 3.0485 13.2771 2.2868 5.7011 1.5463 0.3239 0.8670 32.9089 0.2508 'International Tables Vol C 4.2.6.8 and 6.1.1.4'
I -0.7740 1.7190 20.1472 4.3470 18.9949 0.3814 7.5138 27.7660 2.2735 66.8776 4.0712 'International Tables Vol C 4.2.6.8 and 6.1.1.4'

loop_
_geom_angle_atom_site_label_1
_geom_angle_atom_site_label_2
_geom_angle_atom_site_label_3
_geom_angle
_geom_angle_publ_flag
I1 C2 C3 123.80(14) yes
I1 C2 C5 126.02(15) yes
C3 C2 C5 89.42(16) yes
I1 C2 C6 128.41(14) yes
C3 C2 C6 88.75(15) yes
C5 C2 C6 88.34(16) yes
C2 C3 C4 73.26(15) yes
C2 C3 H31 118.2 no
C4 C3 H31 119.2 no
C2 C3 H32 117.0 no
C4 C3 H32 118.0 no
H31 C3 H32 108.1 no
C3 C4 C5 87.92(16) yes
C3 C4 C6 87.46(16) yes
C5 C4 C6 86.64(15) yes
C3 C4 C7 124.80(18) yes
C5 C4 C7 125.52(18) yes
C6 C4 C7 130.98(16) yes
C2 C5 C4 73.42(15) yes
C2 C5 H51 119.7 no
C4 C5 H51 116.7 no
C2 C5 H52 117.4 no
C4 C5 H52 112.5 no
H51 C5 H52 111.8 no
C2 C6 C4 72.94(13) yes
C2 C6 H61 119.6 no
C4 C6 H61 119.5 no
C2 C6 H62 118.4 no
C4 C6 H62 117.6 no
H61 C6 H62 106.4 no
C4 C7 C8 112.92(17) yes
C4 C7 C13 112.55(17) yes
C8 C7 C13 111.35(16) yes
C4 C7 H71 104.7 no
C8 C7 H71 106.0 no
C13 C7 H71 108.8 no
C7 C8 C9 113.31(16) yes
C7 C8 H81 109.1 no
C9 C8 H81 110.6 no
C7 C8 H82 109.3 no
C9 C8 H82 105.6 no
H81 C8 H82 108.8 no
C8 C9 C10 112.85(16) yes
C8 C9 H91 107.5 no
C10 C9 H91 108.8 no
C8 C9 H92 111.4 no
C10 C9 H92 106.0 no
H91 C9 H92 110.3 no
C9 C10 C11 109.79(15) yes
C9 C10 C12 106.89(15) yes
C11 C10 C12 112.08(16) yes
C9 C10 C17 110.01(15) yes
C11 C10 C17 110.75(15) yes
C12 C10 C17 107.22(14) yes
C10 C11 H111 110.7 no
C10 C11 H112 107.8 no
H111 C11 H112 108.2 no
C10 C11 H113 110.1 no
H111 C11 H113 110.9 no
H112 C11 H113 109.1 no
C10 C12 C13 113.46(16) yes
C10 C12 C14 111.90(15) yes
C13 C12 C14 111.51(15) yes
C10 C12 H121 105.0 no
C13 C12 H121 107.5 no
C14 C12 H121 106.9 no
C12 C13 C7 113.54(16) yes
C12 C13 H131 107.4 no
C7 C13 H131 107.8 no
C12 C13 H132 111.1 no
C7 C13 H132 109.5 no
H131 C13 H132 107.2 no
C12 C14 C15 110.65(16) yes
C12 C14 H141 109.2 no
C15 C14 H141 109.1 no
C12 C14 H142 110.0 no
C15 C14 H142 110.3 no
H141 C14 H142 107.4 no
C14 C15 C16 112.53(15) yes
C14 C15 H151 108.8 no
C16 C15 H151 108.7 no
C14 C15 H152 109.5 no
C16 C15 H152 109.5 no
H151 C15 H152 107.6 no
C15 C16 C17 111.07(14) yes
C15 C16 C21 111.34(14) yes
C17 C16 C21 108.90(15) yes
C15 C16 H161 107.0 no
C17 C16 H161 111.6 no
C21 C16 H161 106.9 no
C16 C17 C10 112.78(14) yes
C16 C17 C18 111.88(14) yes
C10 C17 C18 113.84(14) yes
C16 C17 H171 106.4 no
C10 C17 H171 106.1 no
C18 C17 H171 105.1 no
C17 C18 C19 112.95(15) yes
C17 C18 H181 108.6 no
C19 C18 H181 109.1 no
C17 C18 H182 111.1 no
C19 C18 H182 107.2 no
H181 C18 H182 107.7 no
C18 C19 C20 110.20(16) yes
C18 C19 H191 112.5 no
C20 C19 H191 110.8 no
C18 C19 H192 109.0 no
C20 C19 H192 107.0 no
H191 C19 H192 107.2 no
C19 C20 C21 109.59(15) yes
C19 C20 C24 116.85(17) yes
C21 C20 C24 100.94(15) yes
C19 C20 C26 111.82(17) yes
C21 C20 C26 113.10(16) yes
C24 C20 C26 104.11(16) yes
C20 C21 C16 112.42(14) yes
C20 C21 C22 104.23(15) yes
C16 C21 C22 120.86(16) yes
C20 C21 H211 103.7 no
C16 C21 H211 108.8 no
C22 C21 H211 105.4 no
C21 C22 C23 102.42(16) yes
C21 C22 H221 112.4 no
C23 C22 H221 111.5 no
C21 C22 H222 111.8 no
C23 C22 H222 109.2 no
H221 C22 H222 109.3 no
C22 C23 C24 105.78(16) yes
C22 C23 H231 111.9 no
C24 C23 H231 111.5 no
C22 C23 H232 109.0 no
C24 C23 H232 110.0 no
H231 C23 H232 108.7 no
C23 C24 C20 108.19(17) yes
C23 C24 O25 126.3(2) yes
C20 C24 O25 125.5(2) yes
C20 C26 H261 112.4 no
C20 C26 H262 108.7 no
H261 C26 H262 107.1 no
C20 C26 H263 115.3 no
H261 C26 H263 106.5 no
H262 C26 H263 106.3 no

loop_
_geom_bond_atom_site_label_1
_geom_bond_atom_site_label_2
_geom_bond_distance
_geom_bond_publ_flag
I1 C2 2.130(2) yes
C2 C3 1.545(3) yes
C2 C5 1.536(3) yes
C2 C6 1.547(3) yes
C3 C4 1.559(3) yes
C3 H31 0.947 no
C3 H32 0.977 no
C4 C5 1.562(3) yes
C4 C6 1.568(3) yes
C4 C7 1.525(3) yes
C5 H51 0.973 no
C5 H52 0.950 no
C6 H61 0.988 no
C6 H62 0.950 no
C7 C8 1.527(3) yes
C7 C13 1.532(3) yes
C7 H71 0.960 no
C8 C9 1.542(3) yes
C8 H81 0.972 no
C8 H82 0.984 no
C9 C10 1.542(3) yes
C9 H91 0.981 no
C9 H92 0.961 no
C10 C11 1.535(3) yes
C10 C12 1.553(3) yes
C10 C17 1.556(3) yes
C11 H111 0.958 no
C11 H112 0.968 no
C11 H113 0.984 no
C12 C13 1.532(3) yes
C12 C14 1.530(3) yes
C12 H121 0.985 no
C13 H131 1.007 no
C13 H132 0.970 no
C14 C15 1.526(3) yes
C14 H141 0.942 no
C14 H142 0.957 no
C15 C16 1.529(2) yes
C15 H151 0.970 no
C15 H152 0.971 no
C16 C17 1.547(2) yes
C16 C21 1.523(3) yes
C16 H161 0.971 no
C17 C18 1.542(2) yes
C17 H171 0.986 no
C18 C19 1.540(3) yes
C18 H181 0.981 no
C18 H182 0.973 no
C19 C20 1.517(3) yes
C19 H191 0.950 no
C19 H192 0.927 no
C20 C21 1.532(3) yes
C20 C24 1.519(3) yes
C20 C26 1.546(3) yes
C21 C22 1.538(3) yes
C21 H211 0.964 no
C22 C23 1.541(3) yes
C22 H221 0.979 no
C22 H222 0.957 no
C23 C24 1.527(3) yes
C23 H231 0.951 no
C23 H232 0.978 no
C24 O25 1.211(3) yes
C26 H261 0.950 no
C26 H262 0.930 no
C26 H263 0.934 no
